data_4065374
loop_
_publ_author_name
'Fortman, George C.'
'Slawin, Alexandra M. Z.'
'Nolan, Steven P.'

_publ_section_title
;
 Highly Active Iridium(III)--NHC System for the Catalytic B--N Bond
 Activation and Subsequent Solvolysis of Ammonia--Borane
;
_journal_issue 20
_journal_name_full Organometallics
_journal_page_first 5487
_journal_paper_doi 10.1021/om2007437
_journal_volume 30
_journal_year 2011
_chemical_formula_moiety 'C22 H43 Ir N5, P F6'
_chemical_formula_sum 'C22 H43 F6 Ir N5 P'
_chemical_formula_weight 714.78
_chemical_name_systematic
; 
 ? 
;
_space_group_IT_number 60
_symmetry_cell_setting orthorhombic
_symmetry_space_group_name_Hall '-P 2n 2ab'
_symmetry_space_group_name_H-M 'P b c n'
_atom_sites_solution_hydrogens geom
_atom_sites_solution_primary direct
_atom_sites_solution_secondary difmap
_audit_creation_method SHELXL-97
_cell_angle_alpha 90.00
_cell_angle_beta 90.00
_cell_angle_gamma 90.00
_cell_formula_units_Z 8
_cell_length_a 24.477(4)
_cell_length_b 10.024(2)
_cell_length_c 22.326(5)
_cell_measurement_reflns_used 16827
_cell_measurement_temperature 93(2)
_cell_measurement_theta_max 28.8
_cell_measurement_theta_min 2.2
_cell_volume 5477.9(19)
_computing_cell_refinement 'CrystalClear (Rigaku Corp., 2004)'
_computing_data_collection 'CrystalClear (Rigaku Corp., 2004)'
_computing_data_reduction 'CrystalClear (Rigaku Corp., 2004)'
_computing_molecular_graphics 'Bruker SHELXTL'
_computing_publication_material 'Bruker SHELXTL'
_computing_structure_refinement 'SHELXL-97 (Sheldrick, 1997)'
_computing_structure_solution 'SHELXS-97 (Sheldrick, 1990)'
_diffrn_ambient_temperature 93(2)
_diffrn_measured_fraction_theta_full 0.999
_diffrn_measured_fraction_theta_max 0.998
_diffrn_measurement_device_type CCD
_diffrn_measurement_method '\w and \f scans'
_diffrn_radiation_monochromator confocal
_diffrn_radiation_source 'rotating anode'
_diffrn_radiation_type MoK\a
_diffrn_radiation_wavelength 0.71073
_diffrn_reflns_av_R_equivalents 0.0659
_diffrn_reflns_av_sigmaI/netI 0.0453
_diffrn_reflns_limit_h_max 29
_diffrn_reflns_limit_h_min -25
_diffrn_reflns_limit_k_max 9
_diffrn_reflns_limit_k_min -12
_diffrn_reflns_limit_l_max 21
_diffrn_reflns_limit_l_min -26
_diffrn_reflns_number 31789
_diffrn_reflns_theta_full 25.00
_diffrn_reflns_theta_max 25.38
_diffrn_reflns_theta_min 2.01
_exptl_absorpt_coefficient_mu 4.994
_exptl_absorpt_correction_T_max 1.000
_exptl_absorpt_correction_T_min 0.591
_exptl_absorpt_correction_type multi-scan
_exptl_absorpt_process_details 'Jacobson, R. (1998) Private communication'
_exptl_crystal_colour Orange
_exptl_crystal_density_diffrn 1.733
_exptl_crystal_density_method 'not measured'
_exptl_crystal_description Prism
_exptl_crystal_F_000 2848
_exptl_crystal_size_max 0.30
_exptl_crystal_size_mid 0.05
_exptl_crystal_size_min 0.05
_refine_diff_density_max 1.690
_refine_diff_density_min -1.316
_refine_diff_density_rms 0.169
_refine_ls_extinction_coef 0.00003(3)
_refine_ls_extinction_expression Fc^*^=kFc[1+0.001xFc^2^\l^3^/sin(2\q)]^-1/4^
_refine_ls_extinction_method SHELXL
_refine_ls_goodness_of_fit_ref 1.156
_refine_ls_hydrogen_treatment mixed
_refine_ls_matrix_type full
_refine_ls_number_parameters 318
_refine_ls_number_reflns 5024
_refine_ls_number_restraints 0
_refine_ls_restrained_S_all 1.156
_refine_ls_R_factor_all 0.0614
_refine_ls_R_factor_gt 0.0529
_refine_ls_shift/su_max 0.046
_refine_ls_shift/su_mean 0.002
_refine_ls_structure_factor_coef Fsqd
_refine_ls_weighting_details 'calc w=1/[\s^2^(Fo^2^)+(0.0372P)^2^+61.4160P] where P=(Fo^2^+2Fc^2^)/3'
_refine_ls_weighting_scheme calc
_refine_ls_wR_factor_gt 0.1208
_refine_ls_wR_factor_ref 0.1256
_reflns_number_gt 4416
_reflns_number_total 5024
_reflns_threshold_expression >2sigma(I)
_cod_data_source_file om2007437_si_003.cif
_cod_data_source_block 4
_cod_depositor_comments
;
The following automatic conversions were performed:

'_symmetry_cell_setting' value 'Orthorhombic' changed to
'orthorhombic' according to
/home/saulius/struct/CIF-dictionaries/cif_core.dic dictionary named
'cif_core.dic' version 2.4.1 from 2010-06-29.

Automatic conversion script
Id: cif_fix_values 1715 2011-07-08 13:25:40Z adriana 
;
_cod_original_cell_volume 5478(2)
_cod_original_sg_symbol_H-M Pbcn
_cod_database_code 4065374

loop_
_symmetry_equiv_pos_as_xyz
'x, y, z'
'-x+1/2, -y+1/2, z+1/2'
'-x, y, -z+1/2'
'x+1/2, -y+1/2, -z'
'-x, -y, -z'
'x-1/2, y-1/2, -z-1/2'
'x, -y, z-1/2'
'-x-1/2, y-1/2, z'

loop_
_atom_site_label
_atom_site_type_symbol
_atom_site_fract_x
_atom_site_fract_y
_atom_site_fract_z
_atom_site_U_iso_or_equiv
_atom_site_adp_type
_atom_site_occupancy
_atom_site_symmetry_multiplicity
_atom_site_calc_flag
_atom_site_refinement_flags
Ir1 Ir 0.613922(12) 0.44236(3) 0.892091(14) 0.02094(14) Uani 1 1 d .
H1 H 0.672(3) 0.437(7) 0.869(3) 0.012(19) Uiso 1 1 d .
N1 N 0.5866(3) 0.3156(7) 0.8145(3) 0.0303(16) Uani 1 1 d .
H1A H 0.5768 0.3732 0.7807 0.045 Uiso 1 1 calc R
H1B H 0.5548 0.2625 0.8264 0.045 Uiso 1 1 calc R
H1C H 0.6164 0.2559 0.8025 0.045 Uiso 1 1 calc R
C1 C 0.6332(3) 0.3085(7) 0.9603(4) 0.0191(16) Uani 1 1 d .
N2 N 0.6584(3) 0.3666(6) 1.0086(3) 0.0224(14) Uani 1 1 d .
C3 C 0.6677(3) 0.2761(8) 1.0538(4) 0.0268(18) Uani 1 1 d .
H3 H 0.6850 0.2926 1.0911 0.032 Uiso 1 1 calc R
C4 C 0.6472(3) 0.1589(9) 1.0340(4) 0.0279(19) Uani 1 1 d .
H4 H 0.6468 0.0772 1.0555 0.034 Uiso 1 1 calc R
N5 N 0.6268(3) 0.1785(6) 0.9768(3) 0.0224(14) Uani 1 1 d .
C6 C 0.6779(3) 0.5037(8) 1.0041(4) 0.0267(18) Uani 1 1 d .
C7 C 0.6394(3) 0.5716(8) 0.9595(4) 0.0223(17) Uani 1 1 d .
H7A H 0.6582 0.6488 0.9412 0.027 Uiso 1 1 calc R
H7B H 0.6069 0.6055 0.9812 0.027 Uiso 1 1 calc R
C8 C 0.7367(3) 0.4999(10) 0.9816(4) 0.035(2) Uani 1 1 d .
H8A H 0.7597 0.4529 1.0107 0.042 Uiso 1 1 calc R
H8B H 0.7502 0.5912 0.9765 0.042 Uiso 1 1 calc R
H8C H 0.7381 0.4531 0.9431 0.042 Uiso 1 1 calc R
C9 C 0.6760(4) 0.5727(10) 1.0640(4) 0.037(2) Uani 1 1 d .
H9A H 0.6385 0.5712 1.0794 0.044 Uiso 1 1 calc R
H9B H 0.6881 0.6654 1.0594 0.044 Uiso 1 1 calc R
H9C H 0.7002 0.5264 1.0922 0.044 Uiso 1 1 calc R
C10 C 0.6043(3) 0.0707(8) 0.9378(4) 0.0275(19) Uani 1 1 d .
C11 C 0.6058(4) -0.0617(8) 0.9712(5) 0.038(2) Uani 1 1 d .
H11A H 0.6437 -0.0845 0.9809 0.045 Uiso 1 1 calc R
H11B H 0.5900 -0.1318 0.9460 0.045 Uiso 1 1 calc R
H11C H 0.5846 -0.0541 1.0083 0.045 Uiso 1 1 calc R
C12 C 0.5450(3) 0.1047(9) 0.9222(5) 0.033(2) Uani 1 1 d .
H12A H 0.5229 0.1042 0.9588 0.040 Uiso 1 1 calc R
H12B H 0.5307 0.0383 0.8941 0.040 Uiso 1 1 calc R
H12C H 0.5435 0.1934 0.9038 0.040 Uiso 1 1 calc R
C13 C 0.6417(4) 0.0609(8) 0.8827(4) 0.029(2) Uani 1 1 d .
H13A H 0.6497 0.1507 0.8677 0.035 Uiso 1 1 calc R
H13B H 0.6234 0.0092 0.8513 0.035 Uiso 1 1 calc R
H13C H 0.6759 0.0166 0.8939 0.035 Uiso 1 1 calc R
C21 C 0.5953(3) 0.6045(8) 0.8400(4) 0.0281(19) Uani 1 1 d .
N22 N 0.5442(3) 0.6627(6) 0.8460(3) 0.0217(14) Uani 1 1 d .
C23 C 0.5416(3) 0.7796(6) 0.8138(3) 0.0264(18) Uani 1 1 d .
H23 H 0.5113 0.8385 0.8113 0.032 Uiso 1 1 calc R
C24 C 0.5905(3) 0.7944(6) 0.7864(3) 0.030(2) Uani 1 1 d R
H24 H 0.6010 0.8661 0.7611 0.035 Uiso 1 1 d R
N25 N 0.6224(3) 0.6867(7) 0.8019(3) 0.0237(15) Uani 1 1 d .
C26 C 0.4970(3) 0.6126(8) 0.8818(4) 0.0301(19) Uani 1 1 d .
C27 C 0.5074(5) 0.4735(9) 0.9058(5) 0.045(3) Uani 1 1 d .
H27A H 0.5060 0.4093 0.8727 0.055 Uiso 1 1 calc R
H27B H 0.4794 0.4510 0.9354 0.055 Uiso 1 1 calc R
H27C H 0.5435 0.4703 0.9246 0.055 Uiso 1 1 calc R
C28 C 0.4870(4) 0.7062(9) 0.9339(4) 0.037(2) Uani 1 1 d .
H28A H 0.5177 0.7008 0.9620 0.044 Uiso 1 1 calc R
H28B H 0.4532 0.6806 0.9544 0.044 Uiso 1 1 calc R
H28C H 0.4836 0.7978 0.9190 0.044 Uiso 1 1 calc R
C29 C 0.4469(4) 0.6094(13) 0.8416(5) 0.058(3) Uani 1 1 d .
H29A H 0.4351 0.7009 0.8331 0.070 Uiso 1 1 calc R
H29B H 0.4174 0.5611 0.8618 0.070 Uiso 1 1 calc R
H29C H 0.4560 0.5642 0.8040 0.070 Uiso 1 1 calc R
C30 C 0.6805(3) 0.6687(9) 0.7797(4) 0.0276(19) Uani 1 1 d .
C31 C 0.7200(4) 0.6944(12) 0.8292(5) 0.049(3) Uani 1 1 d .
H31A H 0.7146 0.6283 0.8610 0.059 Uiso 1 1 calc R
H31B H 0.7139 0.7841 0.8454 0.059 Uiso 1 1 calc R
H31C H 0.7574 0.6878 0.8138 0.059 Uiso 1 1 calc R
C32 C 0.6855(4) 0.5365(10) 0.7502(5) 0.047(3) Uani 1 1 d .
H32A H 0.7214 0.5292 0.7311 0.057 Uiso 1 1 calc R
H32B H 0.6569 0.5270 0.7199 0.057 Uiso 1 1 calc R
H32C H 0.6816 0.4658 0.7803 0.057 Uiso 1 1 calc R
C33 C 0.6898(4) 0.7745(11) 0.7295(5) 0.045(3) Uani 1 1 d .
H33A H 0.6873 0.8642 0.7467 0.054 Uiso 1 1 calc R
H33B H 0.6619 0.7639 0.6984 0.054 Uiso 1 1 calc R
H33C H 0.7261 0.7618 0.7118 0.054 Uiso 1 1 calc R
P1 P 0.60119(13) 0.1363(3) 0.66775(13) 0.0473(7) Uani 1 1 d .
F1 F 0.6227(3) 0.2811(6) 0.6826(3) 0.0607(18) Uani 1 1 d .
F2 F 0.5770(3) -0.0068(7) 0.6535(3) 0.071(2) Uani 1 1 d .
F3 F 0.6571(3) 0.1008(8) 0.6372(4) 0.075(2) Uani 1 1 d .
F4 F 0.5427(3) 0.1795(9) 0.6973(3) 0.079(2) Uani 1 1 d .
F5 F 0.5789(3) 0.1894(8) 0.6046(3) 0.070(2) Uani 1 1 d .
F6 F 0.6221(3) 0.0879(7) 0.7314(3) 0.069(2) Uani 1 1 d .

loop_
_atom_site_aniso_label
_atom_site_aniso_U_11
_atom_site_aniso_U_22
_atom_site_aniso_U_33
_atom_site_aniso_U_23
_atom_site_aniso_U_13
_atom_site_aniso_U_12
Ir1 0.0229(2) 0.01791(19) 0.0220(2) -0.00027(12) 0.00054(13) -0.00009(11)
N1 0.042(4) 0.022(4) 0.027(4) -0.010(3) -0.003(3) 0.000(3)
C1 0.018(4) 0.017(4) 0.022(4) -0.002(3) 0.003(3) 0.004(3)
N2 0.024(3) 0.021(3) 0.022(4) -0.004(3) 0.000(3) -0.002(3)
C3 0.026(4) 0.031(5) 0.024(5) -0.001(4) 0.000(3) 0.002(3)
C4 0.030(4) 0.030(5) 0.024(5) 0.009(4) 0.005(4) 0.008(4)
N5 0.023(3) 0.017(3) 0.027(4) 0.000(3) 0.004(3) -0.001(3)
C6 0.032(4) 0.019(4) 0.029(5) -0.002(4) 0.001(4) -0.004(3)
C7 0.024(4) 0.018(4) 0.025(4) 0.000(3) -0.003(3) 0.003(3)
C8 0.023(4) 0.041(5) 0.041(6) -0.002(5) 0.002(4) -0.006(4)
C9 0.040(5) 0.042(6) 0.028(5) -0.012(4) 0.004(4) -0.012(4)
C10 0.030(5) 0.013(4) 0.039(5) -0.003(3) 0.000(4) 0.004(3)
C11 0.037(5) 0.020(5) 0.056(7) 0.002(4) -0.011(5) -0.006(4)
C12 0.031(5) 0.020(4) 0.049(6) -0.004(4) 0.004(4) -0.003(4)
C13 0.036(5) 0.022(4) 0.030(5) -0.005(4) -0.001(4) 0.003(3)
C21 0.031(4) 0.020(4) 0.034(5) 0.008(4) -0.014(4) -0.010(3)
N22 0.029(3) 0.014(3) 0.023(4) 0.003(3) -0.002(3) -0.001(3)
C23 0.032(4) 0.022(4) 0.025(5) -0.001(4) -0.005(4) 0.000(3)
C24 0.043(5) 0.012(4) 0.034(5) 0.005(3) -0.009(4) -0.004(4)
N25 0.027(3) 0.025(4) 0.019(3) -0.001(3) 0.001(3) -0.008(3)
C26 0.029(4) 0.023(4) 0.039(5) 0.009(4) 0.003(4) -0.006(4)
C27 0.062(7) 0.029(5) 0.046(6) 0.011(5) 0.017(5) 0.002(5)
C28 0.038(5) 0.027(5) 0.045(6) 0.003(4) 0.019(4) 0.007(4)
C29 0.053(7) 0.075(8) 0.047(7) 0.023(6) -0.003(5) -0.027(6)
C30 0.027(4) 0.028(5) 0.028(5) 0.001(4) 0.006(3) 0.001(4)
C31 0.030(5) 0.066(7) 0.051(7) 0.007(6) -0.004(5) -0.011(5)
C32 0.042(6) 0.044(6) 0.055(7) 0.000(5) 0.013(5) 0.003(5)
C33 0.035(5) 0.053(7) 0.046(6) 0.008(5) 0.011(5) -0.006(5)
P1 0.0721(19) 0.0377(15) 0.0320(14) -0.0048(12) 0.0103(13) -0.0141(13)
F1 0.094(5) 0.043(4) 0.045(4) 0.003(3) 0.001(3) -0.015(3)
F2 0.113(6) 0.045(4) 0.055(4) -0.016(3) 0.018(4) -0.020(4)
F3 0.067(4) 0.075(5) 0.082(6) -0.020(4) 0.012(4) 0.001(4)
F4 0.071(5) 0.099(6) 0.067(5) -0.022(5) 0.012(4) -0.003(4)
F5 0.090(5) 0.078(5) 0.043(4) 0.001(4) -0.007(4) -0.011(4)
F6 0.123(6) 0.040(4) 0.045(4) 0.004(3) -0.012(4) -0.001(4)

loop_
_atom_type_symbol
_atom_type_description
_atom_type_scat_dispersion_real
_atom_type_scat_dispersion_imag
_atom_type_scat_source
C C 0.0033 0.0016 'International Tables Vol C Tables 4.2.6.8 and 6.1.1.4'
H H 0.0000 0.0000 'International Tables Vol C Tables 4.2.6.8 and 6.1.1.4'
N N 0.0061 0.0033 'International Tables Vol C Tables 4.2.6.8 and 6.1.1.4'
F F 0.0171 0.0103 'International Tables Vol C Tables 4.2.6.8 and 6.1.1.4'
P P 0.1023 0.0942 'International Tables Vol C Tables 4.2.6.8 and 6.1.1.4'
Ir Ir -1.4442 7.9887 'International Tables Vol C Tables 4.2.6.8 and 6.1.1.4'

loop_
_geom_angle_atom_site_label_1
_geom_angle_atom_site_label_2
_geom_angle_atom_site_label_3
_geom_angle
C21 Ir1 C7 89.0(3)
C21 Ir1 C1 167.3(3)
C7 Ir1 C1 78.7(3)
C21 Ir1 N1 86.9(3)
C7 Ir1 N1 175.7(3)
C1 Ir1 N1 105.4(3)
C21 Ir1 H1 92(3)
C7 Ir1 H1 89(3)
C1 Ir1 H1 91(3)
N1 Ir1 H1 90(3)
Ir1 N1 H1A 109.5
Ir1 N1 H1B 109.5
H1A N1 H1B 109.5
Ir1 N1 H1C 109.5
H1A N1 H1C 109.5
H1B N1 H1C 109.5
N5 C1 N2 104.2(7)
N5 C1 Ir1 141.9(6)
N2 C1 Ir1 113.7(5)
C3 N2 C1 111.8(7)
C3 N2 C6 128.1(7)
C1 N2 C6 119.6(7)
C4 C3 N2 105.7(7)
C4 C3 H3 127.1
N2 C3 H3 127.1
C3 C4 N5 108.2(7)
C3 C4 H4 125.9
N5 C4 H4 125.9
C1 N5 C4 110.1(7)
C1 N5 C10 125.3(7)
C4 N5 C10 124.5(7)
N2 C6 C9 111.3(7)
N2 C6 C8 107.9(7)
C9 C6 C8 109.5(7)
N2 C6 C7 105.1(6)
C9 C6 C7 110.7(7)
C8 C6 C7 112.2(7)
C6 C7 Ir1 112.2(5)
C6 C7 H7A 109.2
Ir1 C7 H7A 109.2
C6 C7 H7B 109.2
Ir1 C7 H7B 109.2
H7A C7 H7B 107.9
C6 C8 H8A 109.5
C6 C8 H8B 109.5
H8A C8 H8B 109.5
C6 C8 H8C 109.5
H8A C8 H8C 109.5
H8B C8 H8C 109.5
C6 C9 H9A 109.5
C6 C9 H9B 109.5
H9A C9 H9B 109.5
C6 C9 H9C 109.5
H9A C9 H9C 109.5
H9B C9 H9C 109.5
N5 C10 C11 109.7(7)
N5 C10 C12 108.7(6)
C11 C10 C12 109.2(7)
N5 C10 C13 107.1(7)
C11 C10 C13 108.8(7)
C12 C10 C13 113.4(8)
C10 C11 H11A 109.5
C10 C11 H11B 109.5
H11A C11 H11B 109.5
C10 C11 H11C 109.5
H11A C11 H11C 109.5
H11B C11 H11C 109.5
C10 C12 H12A 109.5
C10 C12 H12B 109.5
H12A C12 H12B 109.5
C10 C12 H12C 109.5
H12A C12 H12C 109.5
H12B C12 H12C 109.5
C10 C13 H13A 109.5
C10 C13 H13B 109.5
H13A C13 H13B 109.5
C10 C13 H13C 109.5
H13A C13 H13C 109.5
H13B C13 H13C 109.5
N25 C21 N22 104.2(7)
N25 C21 Ir1 136.8(6)
N22 C21 Ir1 118.7(6)
C23 N22 C21 110.5(6)
C23 N22 C26 122.0(6)
C21 N22 C26 127.5(7)
C24 C23 N22 106.7(4)
C24 C23 H23 126.6
N22 C23 H23 126.6
C23 C24 N25 107.6(4)
C23 C24 H24 126.2
N25 C24 H24 126.2
C21 N25 C24 111.0(6)
C21 N25 C30 126.1(7)
C24 N25 C30 122.9(6)
N22 C26 C28 109.2(7)
N22 C26 C27 111.6(7)
C28 C26 C27 109.1(8)
N22 C26 C29 108.3(7)
C28 C26 C29 109.6(9)
C27 C26 C29 108.9(9)
C26 C27 H27A 109.5
C26 C27 H27B 109.5
H27A C27 H27B 109.5
C26 C27 H27C 109.5
H27A C27 H27C 109.5
H27B C27 H27C 109.5
C26 C28 H28A 109.5
C26 C28 H28B 109.5
H28A C28 H28B 109.5
C26 C28 H28C 109.5
H28A C28 H28C 109.5
H28B C28 H28C 109.5
C26 C29 H29A 109.5
C26 C29 H29B 109.5
H29A C29 H29B 109.5
C26 C29 H29C 109.5
H29A C29 H29C 109.5
H29B C29 H29C 109.5
C32 C30 C31 115.4(9)
C32 C30 N25 109.2(7)
C31 C30 N25 110.2(7)
C32 C30 C33 106.0(8)
C31 C30 C33 108.7(8)
N25 C30 C33 106.9(7)
C30 C31 H31A 109.5
C30 C31 H31B 109.5
H31A C31 H31B 109.5
C30 C31 H31C 109.5
H31A C31 H31C 109.5
H31B C31 H31C 109.5
C30 C32 H32A 109.5
C30 C32 H32B 109.5
H32A C32 H32B 109.5
C30 C32 H32C 109.5
H32A C32 H32C 109.5
H32B C32 H32C 109.5
C30 C33 H33A 109.5
C30 C33 H33B 109.5
H33A C33 H33B 109.5
C30 C33 H33C 109.5
H33A C33 H33C 109.5
H33B C33 H33C 109.5
F3 P1 F1 90.5(4)
F3 P1 F2 91.9(4)
F1 P1 F2 177.4(5)
F3 P1 F6 92.2(5)
F1 P1 F6 89.2(4)
F2 P1 F6 91.3(4)
F3 P1 F5 89.4(4)
F1 P1 F5 89.6(4)
F2 P1 F5 89.8(4)
F6 P1 F5 178.0(5)
F3 P1 F4 177.2(5)
F1 P1 F4 87.9(4)
F2 P1 F4 89.6(4)
F6 P1 F4 90.1(4)
F5 P1 F4 88.2(4)

loop_
_geom_bond_atom_site_label_1
_geom_bond_atom_site_label_2
_geom_bond_distance
Ir1 C21 2.049(8)
Ir1 C7 2.081(8)
Ir1 C1 2.083(8)
Ir1 N1 2.250(7)
Ir1 H1 1.51(7)
N1 H1A 0.9800
N1 H1B 0.9800
N1 H1C 0.9800
C1 N5 1.362(10)
C1 N2 1.372(10)
N2 C3 1.376(11)
N2 C6 1.459(10)
C3 C4 1.353(12)
C3 H3 0.9500
C4 N5 1.386(11)
C4 H4 0.9500
N5 C10 1.492(10)
C6 C9 1.506(12)
C6 C8 1.525(12)
C6 C7 1.532(11)
C7 H7A 0.9900
C7 H7B 0.9900
C8 H8A 0.9800
C8 H8B 0.9800
C8 H8C 0.9800
C9 H9A 0.9800
C9 H9B 0.9800
C9 H9C 0.9800
C10 C11 1.524(12)
C10 C12 1.530(12)
C10 C13 1.536(12)
C11 H11A 0.9800
C11 H11B 0.9800
C11 H11C 0.9800
C12 H12A 0.9800
C12 H12B 0.9800
C12 H12C 0.9800
C13 H13A 0.9800
C13 H13B 0.9800
C13 H13C 0.9800
C21 N25 1.358(11)
C21 N22 1.387(11)
N22 C23 1.376(8)
N22 C26 1.492(10)
C23 C24 1.3530
C23 H23 0.9500
C24 N25 1.375(9)
C24 H24 0.9500
N25 C30 1.518(10)
C26 C28 1.513(13)
C26 C27 1.515(12)
C26 C29 1.520(14)
C27 H27A 0.9800
C27 H27B 0.9800
C27 H27C 0.9800
C28 H28A 0.9800
C28 H28B 0.9800
C28 H28C 0.9800
C29 H29A 0.9800
C29 H29B 0.9800
C29 H29C 0.9800
C30 C32 1.485(13)
C30 C31 1.491(13)
C30 C33 1.560(13)
C31 H31A 0.9800
C31 H31B 0.9800
C31 H31C 0.9800
C32 H32A 0.9800
C32 H32B 0.9800
C32 H32C 0.9800
C33 H33A 0.9800
C33 H33B 0.9800
C33 H33C 0.9800
P1 F3 1.569(8)
P1 F1 1.579(7)
P1 F2 1.585(7)
P1 F6 1.587(7)
P1 F5 1.602(7)
P1 F4 1.634(8)

loop_
_geom_hbond_atom_site_label_D
_geom_hbond_atom_site_label_H
_geom_hbond_atom_site_label_A
_geom_hbond_distance_DH
_geom_hbond_distance_HA
_geom_hbond_distance_DA
_geom_hbond_angle_DHA
_geom_hbond_site_symmetry_A
N1 H1A F1 0.98 2.63 3.094(10) 109.3 .
N1 H1B F4 0.98 2.58 3.458(11) 148.6 3_656
N1 H1C F6 0.98 2.32 3.067(10) 132.4 .

loop_
_geom_torsion_atom_site_label_1
_geom_torsion_atom_site_label_2
_geom_torsion_atom_site_label_3
_geom_torsion_atom_site_label_4
_geom_torsion
C21 Ir1 C1 N5 150.3(12)
C7 Ir1 C1 N5 166.2(9)
N1 Ir1 C1 N5 -14.6(9)
C21 Ir1 C1 N2 -24.2(17)
C7 Ir1 C1 N2 -8.3(5)
N1 Ir1 C1 N2 170.8(5)
N5 C1 N2 C3 0.2(8)
Ir1 C1 N2 C3 176.7(5)
N5 C1 N2 C6 172.6(6)
Ir1 C1 N2 C6 -10.9(9)
C1 N2 C3 C4 -1.0(9)
C6 N2 C3 C4 -172.5(7)
N2 C3 C4 N5 1.3(9)
N2 C1 N5 C4 0.6(8)
Ir1 C1 N5 C4 -174.2(7)
N2 C1 N5 C10 -175.9(7)
Ir1 C1 N5 C10 9.3(13)
C3 C4 N5 C1 -1.2(9)
C3 C4 N5 C10 175.3(7)
C3 N2 C6 C9 -39.4(11)
C1 N2 C6 C9 149.6(7)
C3 N2 C6 C8 80.8(10)
C1 N2 C6 C8 -90.2(9)
C3 N2 C6 C7 -159.3(7)
C1 N2 C6 C7 29.7(9)
N2 C6 C7 Ir1 -34.7(8)
C9 C6 C7 Ir1 -155.0(6)
C8 C6 C7 Ir1 82.3(8)
C21 Ir1 C7 C6 -159.1(6)
C1 Ir1 C7 C6 24.4(6)
N1 Ir1 C7 C6 -144(4)
C1 N5 C10 C11 177.6(7)
C4 N5 C10 C11 1.7(11)
C1 N5 C10 C12 -63.1(10)
C4 N5 C10 C12 120.9(8)
C1 N5 C10 C13 59.7(9)
C4 N5 C10 C13 -116.2(8)
C7 Ir1 C21 N25 85.2(9)
C1 Ir1 C21 N25 100.8(17)
N1 Ir1 C21 N25 -93.7(9)
C7 Ir1 C21 N22 -86.5(6)
C1 Ir1 C21 N22 -71.0(15)
N1 Ir1 C21 N22 94.5(6)
N25 C21 N22 C23 -2.2(8)
Ir1 C21 N22 C23 172.0(5)
N25 C21 N22 C26 178.5(7)
Ir1 C21 N22 C26 -7.3(11)
C21 N22 C23 C24 1.2(6)
C26 N22 C23 C24 -179.4(6)
N22 C23 C24 N25 0.2(4)
N22 C21 N25 C24 2.3(8)
Ir1 C21 N25 C24 -170.2(7)
N22 C21 N25 C30 -179.6(7)
Ir1 C21 N25 C30 7.9(14)
C23 C24 N25 C21 -1.6(6)
C23 C24 N25 C30 -179.8(6)
C23 N22 C26 C28 -67.3(9)
C21 N22 C26 C28 111.9(9)
C23 N22 C26 C27 172.0(7)
C21 N22 C26 C27 -8.7(12)
C23 N22 C26 C29 52.0(10)
C21 N22 C26 C29 -128.7(9)
C21 N25 C30 C32 56.8(11)
C24 N25 C30 C32 -125.3(8)
C21 N25 C30 C31 -70.9(11)
C24 N25 C30 C31 107.0(9)
C21 N25 C30 C33 171.1(8)
C24 N25 C30 C33 -11.0(10)
